data_4035492
loop_
_publ_author_name
'Tamizmani, Masilamani'
'Ramesh, Balu'
'Jeganmohan, Masilamani'

_publ_section_title
;
 Ruthenium(II)-Catalyzed Redox-Free [3 + 2] Cycloaddition of N-Sulfonyl
 Aromatic Aldimines with Maleimides.
;
_journal_issue 7
_journal_name_full 'The Journal of organic chemistry'
_journal_page_first 3746
_journal_page_last 3755
_journal_paper_doi 10.1021/acs.joc.8b00102
_journal_volume 83
_journal_year 2018
_chemical_formula_moiety 'C27 H31 N2 O3 Ru S, F6 Sb'
_chemical_formula_sum 'C27 H31 F6 N2 O3 Ru S Sb'
_chemical_formula_weight 800.42
_space_group_crystal_system monoclinic
_space_group_IT_number 14
_space_group_name_Hall '-P 2ybc'
_space_group_name_H-M_alt 'P 1 21/c 1'
_atom_sites_solution_hydrogens geom
_atom_sites_solution_primary direct
_atom_sites_solution_secondary difmap
_audit_creation_date 2017-12-01
_audit_creation_method
;
Olex2 1.2-ac3
(compiled 2016.03.30 svn.r3266 for Rigaku Oxford Diffraction, GUI svn.r5168)
;
_cell_angle_alpha 90.00
_cell_angle_beta 99.544(2)
_cell_angle_gamma 90.00
_cell_formula_units_Z 4
_cell_length_a 10.9916(6)
_cell_length_b 21.3314(11)
_cell_length_c 13.3154(6)
_cell_measurement_reflns_used 9178
_cell_measurement_temperature 296
_cell_measurement_theta_max 22.50
_cell_measurement_theta_min 2.43
_cell_volume 3078.8(3)
_computing_cell_refinement 'SAINT v8.34A (Bruker, 2013)'
_computing_data_reduction 'SAINT v8.34A (Bruker, 2013)'
_computing_molecular_graphics 'Olex2 (Dolomanov et al., 2009)'
_computing_publication_material 'Olex2 (Dolomanov et al., 2009)'
_computing_structure_refinement 'ShelXL (Sheldrick, 2015)'
_computing_structure_solution 'ShelXS (Sheldrick, 2008)'
_diffrn_ambient_temperature 296
_diffrn_measured_fraction_theta_full 0.989
_diffrn_measured_fraction_theta_max 0.989
_diffrn_measurement_device_type 'Bruker axs kappa apex2 CCD Diffractometer'
_diffrn_measurement_method '\w and \f scan'
_diffrn_radiation_monochromator graphite
_diffrn_radiation_type MoK\a
_diffrn_radiation_wavelength 0.71073
_diffrn_reflns_av_R_equivalents 0.0687
_diffrn_reflns_av_unetI/netI 0.0624
_diffrn_reflns_limit_h_max 13
_diffrn_reflns_limit_h_min -13
_diffrn_reflns_limit_k_max 26
_diffrn_reflns_limit_k_min -27
_diffrn_reflns_limit_l_max 16
_diffrn_reflns_limit_l_min -16
_diffrn_reflns_number 43649
_diffrn_reflns_theta_full 26.91
_diffrn_reflns_theta_max 26.91
_diffrn_reflns_theta_min 2.11
_diffrn_source 'fine-focus sealed tube'
_diffrn_standards_number 0
_exptl_absorpt_coefficient_mu 1.503
_exptl_absorpt_correction_T_max 0.7454
_exptl_absorpt_correction_T_min 0.6721
_exptl_absorpt_correction_type multi-scan
_exptl_absorpt_process_details
;
SADABS-2012/1 (Bruker,2012) was used for absorption correction.
wR2(int) was 0.1206 before and 0.0474 after correction.
The Ratio of minimum to maximum transmission is 0.9017.
The \l/2 correction factor is 0.0015.
;
_exptl_crystal_colour yellow
_exptl_crystal_colour_primary yellow
_exptl_crystal_density_diffrn 1.727
_exptl_crystal_density_method 'not measured'
_exptl_crystal_description block
_exptl_crystal_F_000 1584
_exptl_crystal_size_max 0.15
_exptl_crystal_size_mid 0.1
_exptl_crystal_size_min 0.1
_refine_diff_density_max 0.875
_refine_diff_density_min -1.005
_refine_diff_density_rms 0.117
_refine_ls_extinction_method none
_refine_ls_goodness_of_fit_ref 1.048
_refine_ls_hydrogen_treatment constr
_refine_ls_matrix_type full
_refine_ls_number_parameters 376
_refine_ls_number_reflns 6571
_refine_ls_number_restraints 0
_refine_ls_restrained_S_all 1.048
_refine_ls_R_factor_all 0.1412
_refine_ls_R_factor_gt 0.0678
_refine_ls_shift/su_max 0.001
_refine_ls_shift/su_mean 0.000
_refine_ls_structure_factor_coef Fsqd
_refine_ls_weighting_details 'calc w=1/[\s^2^(Fo^2^)+(0.1072P)^2^+4.8103P] where P=(Fo^2^+2Fc^2^)/3'
_refine_ls_weighting_scheme calc
_refine_ls_wR_factor_gt 0.1796
_refine_ls_wR_factor_ref 0.2304
_reflns_number_gt 3335
_reflns_number_total 6571
_reflns_threshold_expression >2sigma(I)
_cod_data_source_file jo8b00102_si_003.cif
_cod_data_source_block ru1
_cod_database_code 4035492
_olex2_refinement_description
;
1. Fixed Uiso
 At 1.2 times of:
  All C(H) groups
 At 1.5 times of:
  All C(H,H,H) groups
2.a Ternary CH refined with riding coordinates:
 C00W(H00W)
2.b Aromatic/amide H refined with riding coordinates:
 C00C(H00C), C00F(H00F), C00G(H00G), C00H(H00H), C00I(H00I), C00J(H00J),
 C00L(H00L), C00M(H00M), C00N(H00N), C00Q(H00Q), C00R(H00R), C00T(H00T)
2.c Idealised Me refined as rotating group:
 C00U(H00A,H00B,H00D), C00X(H00E,H00K,H00O), C010(H01A,H01B,H01C), C011(H01D,
 H01E,H01F), C012(H01G,H01H,H01I), C013(H01J,H01K,H01L)
;
_olex2_submission_special_instructions 'No special instructions were received'

loop_
_space_group_symop_id
_space_group_symop_operation_xyz
1 'x, y, z'
2 '-x, y+1/2, -z+1/2'
3 '-x, -y, -z'
4 'x, -y-1/2, z-1/2'

loop_
_atom_site_label
_atom_site_type_symbol
_atom_site_fract_x
_atom_site_fract_y
_atom_site_fract_z
_atom_site_U_iso_or_equiv
_atom_site_adp_type
_atom_site_occupancy
_atom_site_calc_flag
_atom_site_disorder_assembly
_atom_site_disorder_group
_atom_site_refinement_flags_posn
Ru01 Ru 0.77287(7) 0.58960(3) 0.26706(5) 0.0588(3) Uani 1 d A 1 .
Sb1 Sb 0.31369(7) 0.39327(3) 0.19069(6) 0.0845(3) Uani 1 d B -1 .
S003 S 0.7422(2) 0.47920(11) 0.44696(16) 0.0661(6) Uani 1 d A . .
O004 O 0.8528(6) 0.5039(3) 0.5059(4) 0.0757(17) Uani 1 d . . .
O005 O 0.6485(6) 0.4552(3) 0.4984(5) 0.0823(19) Uani 1 d . . .
O006 O 0.3666(6) 0.7222(3) 0.0770(5) 0.090(2) Uani 1 d A . .
N007 N 0.6807(7) 0.5365(3) 0.3678(5) 0.0601(17) Uani 1 d . . .
N008 N 0.7149(7) 0.5213(3) 0.1616(5) 0.0653(18) Uani 1 d . . .
C009 C 0.5939(8) 0.6202(4) 0.2314(6) 0.060(2) Uani 1 d . . .
C00A C 0.7816(8) 0.4229(4) 0.3643(6) 0.063(2) Uani 1 d . . .
C00B C 0.5113(9) 0.5925(4) 0.2891(6) 0.065(2) Uani 1 d A . .
C00C C 0.9562(9) 0.6010(4) 0.3717(7) 0.071(2) Uani 1 d . . .
H00C H 0.9888 0.5790 0.4304 0.085 Uiso 1 calc A . R
C00D C 0.8798(9) 0.6522(4) 0.3806(7) 0.069(2) Uani 1 d A . .
C00E C 0.4212(9) 0.6818(4) 0.1461(7) 0.067(2) Uani 1 d . . .
C00F C 0.5632(8) 0.5458(4) 0.3586(6) 0.063(2) Uani 1 d A . .
H00F H 0.5148 0.5228 0.3962 0.076 Uiso 1 calc . . R
C00G C 0.5459(9) 0.6647(4) 0.1596(6) 0.072(2) Uani 1 d A . .
H00G H 0.5975 0.6836 0.1197 0.087 Uiso 1 calc . . R
C00H C 0.3424(10) 0.6526(5) 0.2039(7) 0.078(3) Uani 1 d A . .
H00H H 0.2592 0.6631 0.1931 0.094 Uiso 1 calc . . R
C00I C 0.9856(8) 0.5814(5) 0.2799(7) 0.071(2) Uani 1 d A . .
H00I H 1.0389 0.5478 0.2773 0.086 Uiso 1 calc C . R
C00J C 0.6947(9) 0.3784(4) 0.3234(7) 0.071(2) Uani 1 d A . .
H00J H 0.6167 0.3789 0.3418 0.085 Uiso 1 calc . . R
C00K C 0.9331(10) 0.6132(5) 0.1895(7) 0.082(3) Uani 1 d . . .
C00L C 0.8969(8) 0.4233(5) 0.3357(7) 0.075(3) Uani 1 d A . .
H00L H 0.9567 0.4521 0.3634 0.090 Uiso 1 calc . . R
C00M C 0.8611(9) 0.6654(5) 0.1946(7) 0.079(3) Uani 1 d A . .
H00M H 0.8313 0.6876 0.1354 0.095 Uiso 1 calc D . R
C00N C 0.9201(9) 0.3803(5) 0.2660(8) 0.081(3) Uani 1 d . . .
H00N H 0.9957 0.3823 0.2434 0.097 Uiso 1 calc A . R
C00O C 0.8396(9) 0.3347(5) 0.2275(8) 0.079(3) Uani 1 d A . .
C00P C 0.6855(9) 0.4853(5) 0.1015(7) 0.075(3) Uani 1 d A . .
C00Q C 0.8317(9) 0.6857(5) 0.2883(8) 0.081(3) Uani 1 d . . .
H00Q H 0.7816 0.7206 0.2908 0.097 Uiso 1 calc A . R
C00R C 0.3854(9) 0.6089(5) 0.2759(8) 0.078(3) Uani 1 d . . .
H00R H 0.3329 0.5904 0.3154 0.093 Uiso 1 calc A . R
F00S F 0.4145(8) 0.3266(4) 0.2252(10) 0.197(5) Uani 1 d . . .
C00T C 0.7218(10) 0.3345(5) 0.2573(8) 0.086(3) Uani 1 d . . .
H00T H 0.6636 0.3044 0.2316 0.104 Uiso 1 calc A . R
C00U C 0.6439(11) 0.4387(5) 0.0225(8) 0.101(4) Uani 1 d . . .
H00A H 0.6385 0.4578 -0.0434 0.152 Uiso 1 calc A . GR
H00B H 0.5642 0.4232 0.0308 0.152 Uiso 1 calc . . GR
H00D H 0.7016 0.4046 0.0282 0.152 Uiso 1 calc . . GR
F00V F 0.1869(9) 0.3413(4) 0.1738(14) 0.264(8) Uani 1 d . . .
C00W C 0.8530(10) 0.6712(5) 0.4852(8) 0.086(3) Uani 1 d . . .
H00W H 0.8586 0.6331 0.5268 0.103 Uiso 1 calc A . R
C00X C 0.4438(11) 0.7583(6) 0.0204(9) 0.108(4) Uani 1 d . . .
H00E H 0.4738 0.7317 -0.0283 0.162 Uiso 1 calc A . GR
H00K H 0.5123 0.7753 0.0665 0.162 Uiso 1 calc . . GR
H00O H 0.3964 0.7919 -0.0146 0.162 Uiso 1 calc . . GR
F00Y F 0.2127(10) 0.4572(4) 0.1522(11) 0.236(7) Uani 1 d . . .
F00Z F 0.4468(10) 0.4450(5) 0.2039(11) 0.225(6) Uani 1 d . . .
C010 C 0.9628(11) 0.5874(6) 0.0896(8) 0.112(4) Uani 1 d A . .
H01A H 1.0343 0.6082 0.0731 0.168 Uiso 1 calc . . GR
H01B H 0.8939 0.5944 0.0362 0.168 Uiso 1 calc . . GR
H01C H 0.9786 0.5432 0.0964 0.168 Uiso 1 calc . . GR
C011 C 0.9607(11) 0.7149(5) 0.5331(8) 0.104(4) Uani 1 d A . .
H01D H 1.0380 0.6964 0.5249 0.156 Uiso 1 calc . . GR
H01E H 0.9583 0.7204 0.6043 0.156 Uiso 1 calc . . GR
H01F H 0.9522 0.7549 0.4997 0.156 Uiso 1 calc . . GR
C012 C 0.8718(12) 0.2842(6) 0.1531(9) 0.119(4) Uani 1 d . . .
H01G H 0.8837 0.3038 0.0905 0.179 Uiso 1 calc A . GR
H01H H 0.8056 0.2545 0.1396 0.179 Uiso 1 calc . . GR
H01I H 0.9462 0.2631 0.1828 0.179 Uiso 1 calc . . GR
C013 C 0.7325(12) 0.6976(6) 0.4857(10) 0.122(4) Uani 1 d A . .
H01J H 0.7259 0.7369 0.4503 0.183 Uiso 1 calc . . GR
H01K H 0.7204 0.7040 0.5547 0.183 Uiso 1 calc . . GR
H01L H 0.6707 0.6693 0.4524 0.183 Uiso 1 calc . . GR
F014 F 0.3268(16) 0.3775(8) 0.0600(9) 0.272(7) Uani 1 d . . .
F015 F 0.314(3) 0.4110(7) 0.3181(11) 0.378(13) Uani 1 d . . .

loop_
_atom_site_aniso_label
_atom_site_aniso_U_11
_atom_site_aniso_U_22
_atom_site_aniso_U_33
_atom_site_aniso_U_23
_atom_site_aniso_U_13
_atom_site_aniso_U_12
Ru01 0.0621(5) 0.0635(5) 0.0507(4) 0.0033(3) 0.0087(3) -0.0029(3)
Sb1 0.0815(5) 0.0819(5) 0.0903(5) 0.0002(4) 0.0143(4) -0.0113(4)
S003 0.0645(15) 0.0740(15) 0.0620(13) 0.0148(11) 0.0172(11) 0.0042(11)
O004 0.069(4) 0.090(4) 0.064(4) 0.009(3) 0.001(3) -0.003(3)
O005 0.085(5) 0.088(4) 0.082(4) 0.031(4) 0.038(4) 0.011(4)
O006 0.085(5) 0.094(5) 0.086(4) 0.015(4) -0.005(4) 0.022(4)
N007 0.067(5) 0.058(4) 0.055(4) 0.007(3) 0.009(3) -0.003(3)
N008 0.068(5) 0.065(5) 0.065(4) 0.003(4) 0.019(4) -0.006(4)
C009 0.059(5) 0.061(5) 0.057(5) -0.004(4) 0.001(4) 0.006(4)
C00A 0.058(5) 0.064(5) 0.068(5) 0.018(4) 0.012(4) 0.000(4)
C00B 0.072(6) 0.069(6) 0.053(5) -0.001(4) 0.009(4) -0.001(5)
C00C 0.071(6) 0.070(6) 0.069(6) 0.007(5) 0.007(5) -0.001(5)
C00D 0.071(6) 0.067(6) 0.069(5) -0.001(5) 0.011(5) -0.030(5)
C00E 0.074(6) 0.064(5) 0.062(5) 0.001(4) 0.005(5) 0.006(5)
C00F 0.057(6) 0.067(6) 0.067(5) 0.005(4) 0.014(4) 0.001(4)
C00G 0.078(7) 0.073(6) 0.060(5) -0.001(4) -0.003(5) 0.011(5)
C00H 0.078(7) 0.079(7) 0.072(6) 0.002(5) -0.005(5) 0.013(5)
C00I 0.051(5) 0.083(7) 0.078(6) 0.001(5) 0.007(5) -0.002(5)
C00J 0.061(6) 0.068(6) 0.086(6) 0.013(5) 0.016(5) 0.008(5)
C00K 0.081(7) 0.103(8) 0.063(6) 0.004(5) 0.009(5) -0.009(6)
C00L 0.055(6) 0.092(7) 0.079(6) 0.002(5) 0.016(5) -0.001(5)
C00M 0.079(7) 0.085(7) 0.075(6) 0.026(5) 0.016(5) -0.014(6)
C00N 0.053(6) 0.090(7) 0.103(8) -0.007(6) 0.022(5) 0.009(5)
C00O 0.062(6) 0.088(7) 0.087(6) 0.001(6) 0.011(5) 0.029(5)
C00P 0.087(7) 0.072(6) 0.067(6) 0.000(5) 0.015(5) -0.004(5)
C00Q 0.083(7) 0.066(6) 0.094(7) 0.008(5) 0.019(6) 0.003(5)
C00R 0.070(7) 0.083(7) 0.084(7) -0.001(5) 0.022(5) -0.001(5)
F00S 0.128(7) 0.117(6) 0.312(13) 0.008(8) -0.061(7) 0.006(6)
C00T 0.086(8) 0.069(6) 0.103(8) -0.004(6) 0.013(6) 0.008(6)
C00U 0.121(10) 0.089(8) 0.085(7) -0.023(6) -0.007(7) -0.018(7)
F00V 0.120(7) 0.104(7) 0.59(3) -0.059(10) 0.114(11) -0.037(6)
C00W 0.099(8) 0.079(7) 0.080(6) -0.020(5) 0.017(6) -0.011(6)
C00X 0.103(9) 0.113(9) 0.105(8) 0.042(7) 0.006(7) 0.023(8)
F00Y 0.169(9) 0.096(6) 0.392(17) -0.028(8) -0.098(10) 0.031(6)
F00Z 0.150(8) 0.136(8) 0.363(16) 0.011(9) -0.034(9) -0.056(7)
C010 0.092(9) 0.171(13) 0.076(7) -0.018(7) 0.024(6) -0.014(8)
C011 0.120(10) 0.091(8) 0.097(8) -0.019(6) 0.009(7) -0.007(7)
C012 0.118(10) 0.120(10) 0.122(9) -0.027(8) 0.028(8) 0.031(8)
C013 0.117(10) 0.119(11) 0.130(10) -0.043(9) 0.021(8) 0.000(8)
F014 0.363(19) 0.330(17) 0.138(8) -0.030(10) 0.082(10) 0.061(15)
F015 0.72(4) 0.269(18) 0.173(12) -0.061(11) 0.153(18) -0.02(2)

loop_
_atom_type_symbol
_atom_type_description
_atom_type_scat_dispersion_real
_atom_type_scat_dispersion_imag
_atom_type_scat_source
C C 0.0033 0.0016 'International Tables Vol C Tables 4.2.6.8 and 6.1.1.4'
H H 0.0000 0.0000 'International Tables Vol C Tables 4.2.6.8 and 6.1.1.4'
F F 0.0171 0.0103 'International Tables Vol C Tables 4.2.6.8 and 6.1.1.4'
N N 0.0061 0.0033 'International Tables Vol C Tables 4.2.6.8 and 6.1.1.4'
O O 0.0106 0.0060 'International Tables Vol C Tables 4.2.6.8 and 6.1.1.4'
Ru Ru -1.2594 0.8363 'International Tables Vol C Tables 4.2.6.8 and 6.1.1.4'
S S 0.1246 0.1234 'International Tables Vol C Tables 4.2.6.8 and 6.1.1.4'
Sb Sb -0.5866 1.5461 'International Tables Vol C Tables 4.2.6.8 and 6.1.1.4'

loop_
_geom_angle_atom_site_label_1
_geom_angle_atom_site_label_2
_geom_angle_atom_site_label_3
_geom_angle
N007 Ru01 C00C 97.9(3)
N007 Ru01 C00D 98.3(3)
N007 Ru01 C00I 119.4(3)
N007 Ru01 C00K 154.1(4)
N007 Ru01 C00M 163.6(4)
N007 Ru01 C00Q 125.9(3)
N008 Ru01 N007 85.8(3)
N008 Ru01 C009 83.7(3)
N008 Ru01 C00C 129.9(3)
N008 Ru01 C00D 165.9(3)
N008 Ru01 C00I 101.0(3)
N008 Ru01 C00K 91.3(3)
N008 Ru01 C00M 109.4(3)
N008 Ru01 C00Q 144.9(3)
C009 Ru01 N007 77.1(3)
C009 Ru01 C00C 146.0(3)
C009 Ru01 C00D 110.4(4)
C009 Ru01 C00I 162.9(3)
C009 Ru01 C00K 128.2(4)
C009 Ru01 C00M 98.1(4)
C009 Ru01 C00Q 89.1(4)
C00C Ru01 C00I 35.0(3)
C00D Ru01 C00C 36.3(3)
C00D Ru01 C00I 65.1(4)
C00D Ru01 C00K 79.0(4)
C00K Ru01 C00C 64.7(3)
C00K Ru01 C00I 36.2(3)
C00M Ru01 C00C 77.2(3)
C00M Ru01 C00D 68.3(3)
C00M Ru01 C00I 64.8(4)
C00M Ru01 C00K 36.1(4)
C00Q Ru01 C00C 66.4(4)
C00Q Ru01 C00D 38.7(3)
C00Q Ru01 C00I 77.6(4)
C00Q Ru01 C00K 66.7(4)
C00Q Ru01 C00M 37.8(4)
F00S Sb1 F00Z 90.2(5)
F00V Sb1 F00S 88.6(4)
F00V Sb1 F00Y 90.2(5)
F00V Sb1 F00Z 177.6(7)
F00V Sb1 F014 87.0(8)
F00Y Sb1 F00S 177.7(5)
F00Y Sb1 F00Z 90.9(5)
F00Y Sb1 F014 90.6(7)
F014 Sb1 F00S 87.4(7)
F014 Sb1 F00Z 90.9(8)
F015 Sb1 F00S 91.2(8)
F015 Sb1 F00V 97.8(10)
F015 Sb1 F00Y 90.9(9)
F015 Sb1 F00Z 84.3(9)
F015 Sb1 F014 175.0(11)
O004 S003 N007 107.0(4)
O004 S003 C00A 109.0(4)
O005 S003 O004 119.0(4)
O005 S003 N007 108.4(4)
O005 S003 C00A 109.4(4)
N007 S003 C00A 102.9(4)
C00E O006 C00X 118.0(8)
S003 N007 Ru01 126.6(4)
C00F N007 Ru01 115.4(6)
C00F N007 S003 117.6(6)
C00P N008 Ru01 177.3(8)
C00B C009 Ru01 114.8(6)
C00G C009 Ru01 128.1(7)
C00G C009 C00B 117.1(8)
C00J C00A S003 119.6(7)
C00L C00A S003 120.5(8)
C00L C00A C00J 119.8(9)
C009 C00B C00F 115.1(8)
C00R C00B C009 122.3(8)
C00R C00B C00F 122.6(9)
C00D C00C Ru01 69.5(5)
C00I C00C Ru01 74.8(5)
C00I C00C C00D 123.0(9)
C00C C00D Ru01 74.2(5)
C00C C00D C00Q 117.2(8)
C00C C00D C00W 119.7(9)
C00Q C00D Ru01 68.8(5)
C00Q C00D C00W 123.1(9)
C00W C00D Ru01 128.8(6)
O006 C00E C00G 125.3(9)
O006 C00E C00H 114.9(9)
C00H C00E C00G 119.7(8)
N007 C00F C00B 117.4(8)
C009 C00G C00E 121.3(9)
C00R C00H C00E 121.2(9)
C00C C00I Ru01 70.2(5)
C00C C00I C00K 119.0(9)
C00K C00I Ru01 68.8(6)
C00T C00J C00A 121.1(9)
C00I C00K Ru01 75.0(6)
C00I C00K C010 116.8(10)
C00M C00K Ru01 69.9(6)
C00M C00K C00I 120.2(9)
C00M C00K C010 122.9(10)
C010 C00K Ru01 128.2(8)
C00N C00L C00A 117.9(10)
C00K C00M Ru01 74.0(6)
C00K C00M C00Q 120.7(9)
C00Q C00M Ru01 69.7(5)
C00O C00N C00L 123.8(9)
C00N C00O C00T 117.8(9)
C00N C00O C012 122.5(10)
C00T C00O C012 119.7(10)
N008 C00P C00U 178.6(12)
C00D C00Q Ru01 72.5(5)
C00M C00Q Ru01 72.5(6)
C00M C00Q C00D 119.8(9)
C00H C00R C00B 118.4(9)
C00J C00T C00O 119.3(10)
C00D C00W C011 106.6(8)
C013 C00W C00D 115.1(10)
C013 C00W C011 113.7(9)

loop_
_geom_bond_atom_site_label_1
_geom_bond_atom_site_label_2
_geom_bond_distance
Ru01 N007 2.135(7)
Ru01 N008 2.051(8)
Ru01 C009 2.052(8)
Ru01 C00C 2.265(9)
Ru01 C00D 2.204(8)
Ru01 C00I 2.322(9)
Ru01 C00K 2.242(10)
Ru01 C00M 2.191(9)
Ru01 C00Q 2.155(10)
Sb1 F00S 1.814(8)
Sb1 F00V 1.766(8)
Sb1 F00Y 1.780(8)
Sb1 F00Z 1.818(9)
Sb1 F014 1.802(11)
Sb1 F015 1.737(13)
S003 O004 1.433(6)
S003 O005 1.424(6)
S003 N007 1.681(7)
S003 C00A 1.732(9)
O006 C00E 1.328(10)
O006 C00X 1.447(12)
N007 C00F 1.292(10)
N008 C00P 1.117(11)
C009 C00B 1.413(12)
C009 C00G 1.389(11)
C00A C00J 1.391(12)
C00A C00L 1.382(12)
C00B C00F 1.413(11)
C00B C00R 1.410(13)
C00C C00D 1.395(12)
C00C C00I 1.380(12)
C00D C00Q 1.444(13)
C00D C00W 1.525(13)
C00E C00G 1.400(12)
C00E C00H 1.398(13)
C00H C00R 1.364(13)
C00I C00K 1.419(13)
C00J C00T 1.352(13)
C00K C00M 1.374(14)
C00K C010 1.525(14)
C00L C00N 1.359(13)
C00M C00Q 1.409(13)
C00N C00O 1.358(14)
C00O C00T 1.415(13)
C00O C012 1.543(14)
C00P C00U 1.464(13)
C00W C011 1.558(14)
C00W C013 1.440(15)
